data_2234571
loop_
_publ_author_name
'Anh, Le Tuan'
'Hieu, Truong Hong'
'Soldatenkov, Anatoly T.'
'Soldatova, Svetlana A.'
'Khrustalev, Victor N.'

_publ_section_title
;
 Dimethyl
 2-[23-oxo-22,24-diphenyl-8,11,14-trioxa-25-azatetracyclo[19.3.1.0^2,7^.0^15,20^]pentacosa-2,4,6,15(20),16,18-hexaen-25-yl]but-2-enedioate
;
_journal_coeditor_code CV5280
_journal_issue 5
_journal_name_full 'Acta Crystallographica Section E'
_journal_page_first o1386
_journal_page_last o1387
_journal_paper_doi 10.1107/S1600536812015206
_journal_volume 68
_journal_year 2012
_chemical_formula_iupac 'C39 H37 N O8'
_chemical_formula_moiety 'C39 H37 N O8'
_chemical_formula_sum 'C39 H37 N O8'
_chemical_formula_weight 647.70
_chemical_name_systematic
;
Dimethyl 2-[23-oxo-22,24-diphenyl-8,11,14-trioxa-25-
azatetracyclo[19.3.1.0^2,7^.0^15,20^]pentacosa-2,4,6,15(20),16,18-
hexaen-25-yl]but-2-enedioate
;
_space_group_IT_number 2
_symmetry_cell_setting triclinic
_symmetry_space_group_name_Hall '-P 1'
_symmetry_space_group_name_H-M 'P -1'
_atom_sites_solution_hydrogens geom
_atom_sites_solution_primary direct
_atom_sites_solution_secondary difmap
_audit_creation_method SHELXL-97
_cell_angle_alpha 114.3060(10)
_cell_angle_beta 91.2110(10)
_cell_angle_gamma 91.9840(10)
_cell_formula_units_Z 2
_cell_length_a 10.9914(6)
_cell_length_b 11.7868(6)
_cell_length_c 13.7725(7)
_cell_measurement_reflns_used 8458
_cell_measurement_temperature 100(2)
_cell_measurement_theta_max 32.55
_cell_measurement_theta_min 2.42
_cell_volume 1623.92(15)
_computing_cell_refinement 'SAINT-Plus (Bruker, 2001)'
_computing_data_collection 'APEX2 (Bruker, 2005)'
_computing_data_reduction 'SAINT-Plus (Bruker, 2001)'
_computing_molecular_graphics 'SHELXTL (Sheldrick, 2008)'
_computing_publication_material 'SHELXTL (Sheldrick, 2008)'
_computing_structure_refinement 'SHELXTL (Sheldrick, 2008)'
_computing_structure_solution 'SHELXTL (Sheldrick, 2008)'
_diffrn_ambient_temperature 100(2)
_diffrn_measured_fraction_theta_full 0.997
_diffrn_measured_fraction_theta_max 0.997
_diffrn_measurement_device_type 'Bruker APEXII CCD'
_diffrn_measurement_method '\f and \w scans'
_diffrn_radiation_monochromator graphite
_diffrn_radiation_source 'fine-focus sealed tube'
_diffrn_radiation_type MoK\a
_diffrn_radiation_wavelength 0.71073
_diffrn_reflns_av_R_equivalents 0.0279
_diffrn_reflns_av_sigmaI/netI 0.0361
_diffrn_reflns_limit_h_max 14
_diffrn_reflns_limit_h_min -14
_diffrn_reflns_limit_k_max 16
_diffrn_reflns_limit_k_min -16
_diffrn_reflns_limit_l_max 18
_diffrn_reflns_limit_l_min -18
_diffrn_reflns_number 19532
_diffrn_reflns_theta_full 29.00
_diffrn_reflns_theta_max 29.00
_diffrn_reflns_theta_min 1.62
_exptl_absorpt_coefficient_mu 0.093
_exptl_absorpt_correction_T_max 0.982
_exptl_absorpt_correction_T_min 0.975
_exptl_absorpt_correction_type multi-scan
_exptl_absorpt_process_details '(SADABS; Sheldrick, 2003)'
_exptl_crystal_colour colourless
_exptl_crystal_density_diffrn 1.325
_exptl_crystal_density_method 'not measured'
_exptl_crystal_description prism
_exptl_crystal_F_000 684
_exptl_crystal_size_max 0.28
_exptl_crystal_size_mid 0.22
_exptl_crystal_size_min 0.20
_refine_diff_density_max 0.376
_refine_diff_density_min -0.288
_refine_ls_extinction_method none
_refine_ls_goodness_of_fit_ref 1.002
_refine_ls_hydrogen_treatment constr
_refine_ls_matrix_type full
_refine_ls_number_parameters 435
_refine_ls_number_reflns 8601
_refine_ls_number_restraints 0
_refine_ls_restrained_S_all 1.002
_refine_ls_R_factor_all 0.0532
_refine_ls_R_factor_gt 0.0416
_refine_ls_shift/su_max 0.001
_refine_ls_shift/su_mean 0.000
_refine_ls_structure_factor_coef Fsqd
_refine_ls_weighting_details 'calc w=1/[\s^2^(Fo^2^)+(0.049P)^2^+0.6P] where P=(Fo^2^+2Fc^2^)/3'
_refine_ls_weighting_scheme calc
_refine_ls_wR_factor_gt 0.0999
_refine_ls_wR_factor_ref 0.1075
_reflns_number_gt 7062
_reflns_number_total 8601
_reflns_threshold_expression I>2\s(I)
_cod_data_source_file cv5280.cif
_cod_data_source_block I
_cod_original_cell_volume 1623.91(15)
_cod_database_code 2234571
_cod_database_fobs_code 2234571

loop_
_symmetry_equiv_pos_as_xyz
'x, y, z'
'-x, -y, -z'

loop_
_atom_site_type_symbol
_atom_site_label
_atom_site_fract_x
_atom_site_fract_y
_atom_site_fract_z
_atom_site_U_iso_or_equiv
_atom_site_adp_type
_atom_site_calc_flag
_atom_site_refinement_flags
_atom_site_occupancy
_atom_site_symmetry_multiplicity
O O1 0.81524(10) 1.05479(9) 0.57180(7) 0.0297(2) Uani d . 1 1
O O2 0.75693(9) 0.74987(9) -0.10597(7) 0.0250(2) Uani d . 1 1
O O3 0.72502(8) 0.57344(8) -0.08306(7) 0.01937(18) Uani d . 1 1
O O4 0.51599(9) 0.71161(10) 0.19678(7) 0.0273(2) Uani d . 1 1
O O5 0.52850(8) 0.70160(8) 0.03110(7) 0.01941(18) Uani d . 1 1
C C1 0.77006(10) 0.78011(10) 0.32029(9) 0.0143(2) Uani d . 1 1
H H1 0.6900 0.7604 0.3444 0.017 Uiso calc R 1 1
C C2 0.83008(11) 0.65818(11) 0.26061(9) 0.0155(2) Uani d . 1 1
C C3 0.77594(11) 0.54883(11) 0.25838(10) 0.0189(2) Uani d . 1 1
H H3 0.7002 0.5521 0.2912 0.023 Uiso calc R 1 1
C C4 0.82952(12) 0.43446(12) 0.20946(11) 0.0239(3) Uani d . 1 1
H H4 0.7917 0.3611 0.2102 0.029 Uiso calc R 1 1
C C5 0.93852(13) 0.42927(12) 0.15987(11) 0.0268(3) Uani d . 1 1
H H5 0.9751 0.3515 0.1253 0.032 Uiso calc R 1 1
C C6 0.99528(12) 0.53692(12) 0.16008(11) 0.0229(3) Uani d . 1 1
H H6 1.0698 0.5324 0.1252 0.028 Uiso calc R 1 1
C C7 0.94239(11) 0.65107(11) 0.21156(9) 0.0174(2) Uani d . 1 1
O O8 0.99408(8) 0.76150(8) 0.21894(7) 0.01886(18) Uani d . 1 1
C C9 1.10551(11) 0.76050(12) 0.16679(11) 0.0224(3) Uani d . 1 1
H H9A 1.0964 0.7037 0.0902 0.027 Uiso calc R 1 1
H H9B 1.1721 0.7320 0.1995 0.027 Uiso calc R 1 1
C C10 1.13320(11) 0.89193(12) 0.18009(10) 0.0221(3) Uani d . 1 1
H H10A 1.1332 0.9495 0.2565 0.027 Uiso calc R 1 1
H H10B 1.2147 0.8986 0.1532 0.027 Uiso calc R 1 1
O O11 1.04269(8) 0.92460(8) 0.12188(7) 0.01924(18) Uani d . 1 1
C C12 1.02925(12) 1.05545(12) 0.16091(11) 0.0231(3) Uani d . 1 1
H H12A 1.0920 1.0931 0.1312 0.028 Uiso calc R 1 1
H H12B 1.0400 1.0943 0.2396 0.028 Uiso calc R 1 1
C C13 0.90450(12) 1.07848(12) 0.12842(11) 0.0232(3) Uani d . 1 1
H H13A 0.8981 1.1676 0.1429 0.028 Uiso calc R 1 1
H H13B 0.8875 1.0279 0.0514 0.028 Uiso calc R 1 1
O O14 0.82056(8) 1.04353(8) 0.19004(7) 0.01873(18) Uani d . 1 1
C C15 0.69884(11) 1.05639(11) 0.17862(9) 0.0171(2) Uani d . 1 1
C C16 0.64916(13) 1.10929(11) 0.11422(10) 0.0219(3) Uani d . 1 1
H H16 0.7004 1.1358 0.0721 0.026 Uiso calc R 1 1
C C17 0.52405(13) 1.12324(12) 0.11168(11) 0.0251(3) Uani d . 1 1
H H17 0.4903 1.1604 0.0683 0.030 Uiso calc R 1 1
C C18 0.44833(12) 1.08351(12) 0.17164(11) 0.0237(3) Uani d . 1 1
H H18 0.3631 1.0939 0.1702 0.028 Uiso calc R 1 1
C C19 0.49853(11) 1.02807(11) 0.23404(10) 0.0194(2) Uani d . 1 1
H H19 0.4464 0.9996 0.2743 0.023 Uiso calc R 1 1
C C20 0.62324(11) 1.01343(10) 0.23881(9) 0.0155(2) Uani d . 1 1
C C21 0.67458(10) 0.95795(10) 0.31156(9) 0.0142(2) Uani d . 1 1
H H21 0.6051 0.9316 0.3445 0.017 Uiso calc R 1 1
C C22 0.75899(11) 1.05411(10) 0.40273(9) 0.0148(2) Uani d . 1 1
H H22 0.8318 1.0718 0.3680 0.018 Uiso calc R 1 1
C C23 0.80526(11) 0.99655(11) 0.47590(9) 0.0173(2) Uani d . 1 1
C C24 0.84906(10) 0.86418(11) 0.42172(9) 0.0152(2) Uani d . 1 1
H H24 0.9333 0.8709 0.3979 0.018 Uiso calc R 1 1
N N25 0.74589(9) 0.84833(9) 0.25395(7) 0.01416(19) Uani d . 1 1
C C26 0.69852(10) 1.17631(10) 0.45793(9) 0.0154(2) Uani d . 1 1
C C27 0.72415(11) 1.27232(11) 0.42612(9) 0.0181(2) Uani d . 1 1
H H27 0.7821 1.2609 0.3730 0.022 Uiso calc R 1 1
C C28 0.66661(12) 1.38434(12) 0.47051(10) 0.0222(3) Uani d . 1 1
H H28 0.6854 1.4489 0.4480 0.027 Uiso calc R 1 1
C C29 0.58174(12) 1.40171(12) 0.54767(10) 0.0228(3) Uani d . 1 1
H H29 0.5423 1.4783 0.5786 0.027 Uiso calc R 1 1
C C30 0.55464(11) 1.30695(12) 0.57959(10) 0.0217(3) Uani d . 1 1
H H30 0.4960 1.3186 0.6322 0.026 Uiso calc R 1 1
C C31 0.61253(11) 1.19494(12) 0.53530(9) 0.0191(2) Uani d . 1 1
H H31 0.5933 1.1306 0.5579 0.023 Uiso calc R 1 1
C C32 0.85723(11) 0.79886(11) 0.49579(9) 0.0162(2) Uani d . 1 1
C C33 0.75722(12) 0.79095(12) 0.55415(10) 0.0202(2) Uani d . 1 1
H H33 0.6861 0.8338 0.5526 0.024 Uiso calc R 1 1
C C34 0.76049(13) 0.72117(13) 0.61443(10) 0.0257(3) Uani d . 1 1
H H34 0.6922 0.7170 0.6541 0.031 Uiso calc R 1 1
C C35 0.86378(14) 0.65763(13) 0.61657(11) 0.0276(3) Uani d . 1 1
H H35 0.8661 0.6094 0.6573 0.033 Uiso calc R 1 1
C C36 0.96326(13) 0.66473(12) 0.55933(11) 0.0255(3) Uani d . 1 1
H H36 1.0339 0.6211 0.5607 0.031 Uiso calc R 1 1
C C37 0.96060(11) 0.73542(11) 0.49962(10) 0.0196(2) Uani d . 1 1
H H37 1.0298 0.7405 0.4612 0.023 Uiso calc R 1 1
C C38 0.70379(10) 0.77556(10) 0.14631(9) 0.0145(2) Uani d . 1 1
C C39 0.77988(11) 0.75955(10) 0.06806(9) 0.0156(2) Uani d . 1 1
H H39 0.8610 0.7924 0.0891 0.019 Uiso calc R 1 1
C C40 0.75136(10) 0.69577(11) -0.04851(9) 0.0163(2) Uani d . 1 1
C C41 0.68623(13) 0.51164(13) -0.19471(10) 0.0246(3) Uani d . 1 1
H H41A 0.6577 0.4258 -0.2111 0.037 Uiso calc R 1 1
H H41B 0.7549 0.5110 -0.2391 0.037 Uiso calc R 1 1
H H41C 0.6198 0.5565 -0.2093 0.037 Uiso calc R 1 1
C C42 0.57397(11) 0.72587(11) 0.12884(9) 0.0166(2) Uani d . 1 1
C C43 0.40551(12) 0.64856(14) 0.00728(11) 0.0258(3) Uani d . 1 1
H H43A 0.3821 0.6318 -0.0666 0.039 Uiso calc R 1 1
H H43B 0.3501 0.7073 0.0556 0.039 Uiso calc R 1 1
H H43C 0.4008 0.5705 0.0167 0.039 Uiso calc R 1 1

loop_
_atom_site_aniso_label
_atom_site_aniso_U_11
_atom_site_aniso_U_22
_atom_site_aniso_U_33
_atom_site_aniso_U_12
_atom_site_aniso_U_13
_atom_site_aniso_U_23
O1 0.0505(6) 0.0199(5) 0.0154(4) 0.0054(4) -0.0083(4) 0.0039(4)
O2 0.0340(5) 0.0243(5) 0.0195(4) -0.0045(4) -0.0008(4) 0.0124(4)
O3 0.0254(4) 0.0162(4) 0.0143(4) -0.0019(3) -0.0010(3) 0.0044(3)
O4 0.0246(5) 0.0382(6) 0.0198(4) -0.0119(4) -0.0015(4) 0.0140(4)
O5 0.0159(4) 0.0261(5) 0.0174(4) -0.0025(3) -0.0027(3) 0.0104(4)
C1 0.0160(5) 0.0134(5) 0.0144(5) -0.0004(4) -0.0005(4) 0.0069(4)
C2 0.0175(5) 0.0148(5) 0.0139(5) 0.0007(4) -0.0022(4) 0.0058(4)
C3 0.0205(6) 0.0168(5) 0.0194(6) -0.0011(4) -0.0018(4) 0.0076(5)
C4 0.0284(7) 0.0145(6) 0.0289(7) -0.0006(5) -0.0023(5) 0.0092(5)
C5 0.0314(7) 0.0162(6) 0.0309(7) 0.0065(5) 0.0028(6) 0.0075(5)
C6 0.0223(6) 0.0214(6) 0.0254(6) 0.0051(5) 0.0040(5) 0.0095(5)
C7 0.0193(6) 0.0156(5) 0.0181(5) 0.0001(4) -0.0012(4) 0.0078(4)
O8 0.0176(4) 0.0174(4) 0.0226(4) 0.0005(3) 0.0043(3) 0.0091(3)
C9 0.0177(6) 0.0265(6) 0.0262(6) 0.0031(5) 0.0054(5) 0.0137(5)
C10 0.0178(6) 0.0275(7) 0.0227(6) -0.0040(5) -0.0008(5) 0.0125(5)
O11 0.0222(4) 0.0162(4) 0.0182(4) -0.0015(3) -0.0001(3) 0.0062(3)
C12 0.0260(6) 0.0158(6) 0.0256(6) -0.0035(5) 0.0063(5) 0.0065(5)
C13 0.0295(7) 0.0194(6) 0.0257(6) 0.0016(5) 0.0093(5) 0.0139(5)
O14 0.0206(4) 0.0205(4) 0.0181(4) -0.0010(3) 0.0021(3) 0.0110(3)
C15 0.0226(6) 0.0121(5) 0.0148(5) 0.0008(4) -0.0011(4) 0.0039(4)
C16 0.0322(7) 0.0166(6) 0.0181(6) 0.0000(5) -0.0013(5) 0.0087(5)
C17 0.0350(7) 0.0190(6) 0.0226(6) 0.0040(5) -0.0058(5) 0.0099(5)
C18 0.0240(6) 0.0207(6) 0.0251(6) 0.0043(5) -0.0051(5) 0.0082(5)
C19 0.0221(6) 0.0162(5) 0.0183(6) 0.0013(4) -0.0009(5) 0.0055(5)
C20 0.0213(6) 0.0112(5) 0.0128(5) 0.0008(4) -0.0022(4) 0.0039(4)
C21 0.0161(5) 0.0138(5) 0.0127(5) 0.0000(4) -0.0004(4) 0.0056(4)
C22 0.0174(5) 0.0136(5) 0.0131(5) -0.0007(4) -0.0006(4) 0.0054(4)
C23 0.0198(6) 0.0155(5) 0.0163(5) -0.0018(4) -0.0029(4) 0.0066(4)
C24 0.0163(5) 0.0156(5) 0.0144(5) -0.0002(4) -0.0009(4) 0.0071(4)
N25 0.0176(5) 0.0122(4) 0.0120(4) 0.0008(3) -0.0016(3) 0.0044(4)
C26 0.0172(5) 0.0135(5) 0.0133(5) -0.0008(4) -0.0025(4) 0.0037(4)
C27 0.0210(6) 0.0168(5) 0.0161(5) -0.0003(4) 0.0020(4) 0.0064(4)
C28 0.0293(7) 0.0168(6) 0.0208(6) 0.0009(5) -0.0016(5) 0.0081(5)
C29 0.0256(6) 0.0197(6) 0.0189(6) 0.0067(5) -0.0014(5) 0.0035(5)
C30 0.0182(6) 0.0260(6) 0.0168(6) 0.0011(5) 0.0010(4) 0.0047(5)
C31 0.0217(6) 0.0195(6) 0.0159(5) -0.0023(4) 0.0001(4) 0.0074(5)
C32 0.0203(6) 0.0140(5) 0.0139(5) -0.0014(4) -0.0030(4) 0.0055(4)
C33 0.0219(6) 0.0195(6) 0.0179(6) 0.0000(5) 0.0005(5) 0.0064(5)
C34 0.0335(7) 0.0241(6) 0.0193(6) -0.0071(5) 0.0014(5) 0.0093(5)
C35 0.0405(8) 0.0204(6) 0.0255(7) -0.0078(5) -0.0087(6) 0.0143(5)
C36 0.0290(7) 0.0181(6) 0.0294(7) -0.0010(5) -0.0103(5) 0.0103(5)
C37 0.0197(6) 0.0172(5) 0.0204(6) -0.0003(4) -0.0031(5) 0.0065(5)
C38 0.0173(5) 0.0121(5) 0.0143(5) -0.0005(4) -0.0020(4) 0.0060(4)
C39 0.0170(5) 0.0135(5) 0.0164(5) -0.0003(4) -0.0014(4) 0.0067(4)
C40 0.0140(5) 0.0180(5) 0.0163(5) 0.0001(4) 0.0020(4) 0.0064(4)
C41 0.0307(7) 0.0230(6) 0.0148(6) -0.0048(5) -0.0036(5) 0.0030(5)
C42 0.0189(5) 0.0140(5) 0.0166(5) -0.0003(4) -0.0009(4) 0.0061(4)
C43 0.0185(6) 0.0328(7) 0.0259(7) -0.0056(5) -0.0059(5) 0.0127(6)

loop_
_atom_type_symbol
_atom_type_description
_atom_type_scat_dispersion_real
_atom_type_scat_dispersion_imag
_atom_type_scat_source
C C 0.0033 0.0016 'International Tables Vol C Tables 4.2.6.8 and 6.1.1.4'
H H 0.0000 0.0000 'International Tables Vol C Tables 4.2.6.8 and 6.1.1.4'
N N 0.0061 0.0033 'International Tables Vol C Tables 4.2.6.8 and 6.1.1.4'
O O 0.0106 0.0060 'International Tables Vol C Tables 4.2.6.8 and 6.1.1.4'

loop_
_geom_angle_atom_site_label_1
_geom_angle_atom_site_label_2
_geom_angle_atom_site_label_3
_geom_angle
C40 O3 C41 114.59(9)
C42 O5 C43 115.98(10)
N25 C1 C2 113.05(9)
N25 C1 C24 110.14(9)
C2 C1 C24 110.35(9)
N25 C1 H1 107.7
C2 C1 H1 107.7
C24 C1 H1 107.7
C3 C2 C7 118.04(11)
C3 C2 C1 119.03(10)
C7 C2 C1 122.84(10)
C2 C3 C4 121.92(12)
C2 C3 H3 119.0
C4 C3 H3 119.0
C5 C4 C3 119.04(12)
C5 C4 H4 120.5
C3 C4 H4 120.5
C4 C5 C6 120.66(12)
C4 C5 H5 119.7
C6 C5 H5 119.7
C7 C6 C5 119.73(12)
C7 C6 H6 120.1
C5 C6 H6 120.1
O8 C7 C6 123.51(11)
O8 C7 C2 115.92(10)
C6 C7 C2 120.57(11)
C7 O8 C9 118.88(9)
O8 C9 C10 106.65(10)
O8 C9 H9A 110.4
C10 C9 H9A 110.4
O8 C9 H9B 110.4
C10 C9 H9B 110.4
H9A C9 H9B 108.6
O11 C10 C9 108.74(10)
O11 C10 H10A 109.9
C9 C10 H10A 109.9
O11 C10 H10B 109.9
C9 C10 H10B 109.9
H10A C10 H10B 108.3
C12 O11 C10 113.17(10)
O11 C12 C13 108.94(10)
O11 C12 H12A 109.9
C13 C12 H12A 109.9
O11 C12 H12B 109.9
C13 C12 H12B 109.9
H12A C12 H12B 108.3
O14 C13 C12 106.48(10)
O14 C13 H13A 110.4
C12 C13 H13A 110.4
O14 C13 H13B 110.4
C12 C13 H13B 110.4
H13A C13 H13B 108.6
C15 O14 C13 119.73(10)
O14 C15 C16 124.16(11)
O14 C15 C20 115.34(10)
C16 C15 C20 120.50(11)
C15 C16 C17 119.74(12)
C15 C16 H16 120.1
C17 C16 H16 120.1
C18 C17 C16 120.65(12)
C18 C17 H17 119.7
C16 C17 H17 119.7
C17 C18 C19 119.21(12)
C17 C18 H18 120.4
C19 C18 H18 120.4
C20 C19 C18 121.55(12)
C20 C19 H19 119.2
C18 C19 H19 119.2
C19 C20 C15 118.32(11)
C19 C20 C21 119.78(11)
C15 C20 C21 121.84(10)
N25 C21 C20 112.36(9)
N25 C21 C22 107.51(9)
C20 C21 C22 111.79(9)
N25 C21 H21 108.4
C20 C21 H21 108.4
C22 C21 H21 108.4
C26 C22 C23 115.04(9)
C26 C22 C21 111.27(9)
C23 C22 C21 110.24(9)
C26 C22 H22 106.6
C23 C22 H22 106.6
C21 C22 H22 106.6
O1 C23 C22 122.18(11)
O1 C23 C24 121.31(11)
C22 C23 C24 116.32(10)
C32 C24 C23 113.21(9)
C32 C24 C1 108.91(9)
C23 C24 C1 113.21(9)
C32 C24 H24 107.0
C23 C24 H24 107.0
C1 C24 H24 107.0
C38 N25 C1 116.67(9)
C38 N25 C21 114.50(9)
C1 N25 C21 110.81(9)
C31 C26 C27 118.32(11)
C31 C26 C22 122.69(10)
C27 C26 C22 118.88(10)
C28 C27 C26 121.26(11)
C28 C27 H27 119.4
C26 C27 H27 119.4
C29 C28 C27 119.77(12)
C29 C28 H28 120.1
C27 C28 H28 120.1
C30 C29 C28 119.69(12)
C30 C29 H29 120.2
C28 C29 H29 120.2
C29 C30 C31 120.50(12)
C29 C30 H30 119.7
C31 C30 H30 119.7
C30 C31 C26 120.46(11)
C30 C31 H31 119.8
C26 C31 H31 119.8
C37 C32 C33 118.52(11)
C37 C32 C24 120.51(11)
C33 C32 C24 120.70(11)
C34 C33 C32 120.85(12)
C34 C33 H33 119.6
C32 C33 H33 119.6
C35 C34 C33 119.87(13)
C35 C34 H34 120.1
C33 C34 H34 120.1
C36 C35 C34 119.87(12)
C36 C35 H35 120.1
C34 C35 H35 120.1
C35 C36 C37 120.37(12)
C35 C36 H36 119.8
C37 C36 H36 119.8
C36 C37 C32 120.52(12)
C36 C37 H37 119.7
C32 C37 H37 119.7
C39 C38 N25 118.66(10)
C39 C38 C42 124.16(10)
N25 C38 C42 117.15(10)
C38 C39 C40 126.99(11)
C38 C39 H39 116.5
C40 C39 H39 116.5
O2 C40 O3 123.95(11)
O2 C40 C39 122.18(11)
O3 C40 C39 113.80(10)
O3 C41 H41A 109.5
O3 C41 H41B 109.5
H41A C41 H41B 109.5
O3 C41 H41C 109.5
H41A C41 H41C 109.5
H41B C41 H41C 109.5
O4 C42 O5 123.60(11)
O4 C42 C38 123.36(11)
O5 C42 C38 113.02(10)
O5 C43 H43A 109.5
O5 C43 H43B 109.5
H43A C43 H43B 109.5
O5 C43 H43C 109.5
H43A C43 H43C 109.5
H43B C43 H43C 109.5

loop_
_geom_bond_atom_site_label_1
_geom_bond_atom_site_label_2
_geom_bond_distance
O1 C23 1.2125(15)
O2 C40 1.2048(14)
O3 C40 1.3378(14)
O3 C41 1.4511(14)
O4 C42 1.2072(15)
O5 C42 1.3373(14)
O5 C43 1.4422(15)
C1 N25 1.4703(14)
C1 C2 1.5141(16)
C1 C24 1.5610(16)
C1 H1 1.0000
C2 C3 1.3892(16)
C2 C7 1.4081(17)
C3 C4 1.3935(17)
C3 H3 0.9500
C4 C5 1.382(2)
C4 H4 0.9500
C5 C6 1.3934(19)
C5 H5 0.9500
C6 C7 1.3918(17)
C6 H6 0.9500
C7 O8 1.3656(14)
O8 C9 1.4308(14)
C9 C10 1.5025(18)
C9 H9A 0.9900
C9 H9B 0.9900
C10 O11 1.4240(15)
C10 H10A 0.9900
C10 H10B 0.9900
O11 C12 1.4234(15)
C12 C13 1.5013(19)
C12 H12A 0.9900
C12 H12B 0.9900
C13 O14 1.4268(14)
C13 H13A 0.9900
C13 H13B 0.9900
O14 C15 1.3647(15)
C15 C16 1.3901(16)
C15 C20 1.4070(16)
C16 C17 1.3921(19)
C16 H16 0.9500
C17 C18 1.384(2)
C17 H17 0.9500
C18 C19 1.3919(17)
C18 H18 0.9500
C19 C20 1.3909(17)
C19 H19 0.9500
C20 C21 1.5135(15)
C21 N25 1.4717(14)
C21 C22 1.5584(16)
C21 H21 1.0000
C22 C26 1.5101(16)
C22 C23 1.5164(16)
C22 H22 1.0000
C23 C24 1.5269(16)
C24 C32 1.5129(15)
C24 H24 1.0000
N25 C38 1.4297(14)
C26 C31 1.3934(16)
C26 C27 1.3939(16)
C27 C28 1.3881(17)
C27 H27 0.9500
C28 C29 1.3847(19)
C28 H28 0.9500
C29 C30 1.3844(19)
C29 H29 0.9500
C30 C31 1.3898(18)
C30 H30 0.9500
C31 H31 0.9500
C32 C37 1.3935(17)
C32 C33 1.3982(17)
C33 C34 1.3892(18)
C33 H33 0.9500
C34 C35 1.388(2)
C34 H34 0.9500
C35 C36 1.381(2)
C35 H35 0.9500
C36 C37 1.3914(18)
C36 H36 0.9500
C37 H37 0.9500
C38 C39 1.3335(16)
C38 C42 1.4995(16)
C39 C40 1.4866(16)
C39 H39 0.9500
C41 H41A 0.9800
C41 H41B 0.9800
C41 H41C 0.9800
C43 H43A 0.9800
C43 H43B 0.9800
C43 H43C 0.9800

loop_
_geom_hbond_atom_site_label_D
_geom_hbond_atom_site_label_H
_geom_hbond_atom_site_label_A
_geom_hbond_site_symmetry_A
_geom_hbond_distance_DH
_geom_hbond_distance_HA
_geom_hbond_distance_DA
_geom_hbond_angle_DHA
_geom_hbond_publ_flag
C6 H6 O3 2_765 0.95 2.58 3.3982(16) 145 yes
C10 H10A O1 2_776 0.99 2.44 3.2433(16) 138 yes
C12 H12A O2 2_775 0.99 2.58 3.5345(18) 162 yes
C17 H17 O5 2_675 0.95 2.53 3.4409(18) 160 yes
C30 H30 O4 2_676 0.95 2.53 3.2834(16) 136 yes
C41 H41A O4 2_665 0.98 2.52 3.3758(19) 145 yes

loop_
_geom_torsion_atom_site_label_1
_geom_torsion_atom_site_label_2
_geom_torsion_atom_site_label_3
_geom_torsion_atom_site_label_4
_geom_torsion
N25 C1 C2 C3 -125.05(11)
C24 C1 C2 C3 111.10(12)
N25 C1 C2 C7 58.41(14)
C24 C1 C2 C7 -65.44(14)
C7 C2 C3 C4 -0.05(18)
C1 C2 C3 C4 -176.75(11)
C2 C3 C4 C5 -1.30(19)
C3 C4 C5 C6 1.0(2)
C4 C5 C6 C7 0.6(2)
C5 C6 C7 O8 177.52(12)
C5 C6 C7 C2 -2.00(19)
C3 C2 C7 O8 -177.85(10)
C1 C2 C7 O8 -1.28(16)
C3 C2 C7 C6 1.70(17)
C1 C2 C7 C6 178.27(11)
C6 C7 O8 C9 3.25(17)
C2 C7 O8 C9 -177.21(10)
C7 O8 C9 C10 174.76(10)
O8 C9 C10 O11 -66.55(13)
C9 C10 O11 C12 156.09(10)
C10 O11 C12 C13 -156.89(10)
O11 C12 C13 O14 70.43(12)
C12 C13 O14 C15 178.94(10)
C13 O14 C15 C16 -4.04(17)
C13 O14 C15 C20 176.88(10)
O14 C15 C16 C17 -177.13(11)
C20 C15 C16 C17 1.91(18)
C15 C16 C17 C18 -0.82(19)
C16 C17 C18 C19 -0.6(2)
C17 C18 C19 C20 1.01(19)
C18 C19 C20 C15 0.06(17)
C18 C19 C20 C21 177.24(11)
O14 C15 C20 C19 177.59(10)
C16 C15 C20 C19 -1.53(17)
O14 C15 C20 C21 0.48(16)
C16 C15 C20 C21 -178.64(11)
C19 C20 C21 N25 124.26(11)
C15 C20 C21 N25 -58.67(14)
C19 C20 C21 C22 -114.76(12)
C15 C20 C21 C22 62.31(14)
N25 C21 C22 C26 173.02(9)
C20 C21 C22 C26 49.26(13)
N25 C21 C22 C23 -58.10(11)
C20 C21 C22 C23 178.15(9)
C26 C22 C23 O1 -14.07(17)
C21 C22 C23 O1 -140.87(12)
C26 C22 C23 C24 170.95(10)
C21 C22 C23 C24 44.14(13)
O1 C23 C24 C32 22.51(16)
C22 C23 C24 C32 -162.46(10)
O1 C23 C24 C1 147.08(12)
C22 C23 C24 C1 -37.89(14)
N25 C1 C24 C32 171.97(9)
C2 C1 C24 C32 -62.52(12)
N25 C1 C24 C23 45.09(13)
C2 C1 C24 C23 170.60(9)
C2 C1 N25 C38 39.74(13)
C24 C1 N25 C38 163.70(9)
C2 C1 N25 C21 173.16(9)
C24 C1 N25 C21 -62.87(12)
C20 C21 N25 C38 -32.35(13)
C22 C21 N25 C38 -155.76(9)
C20 C21 N25 C1 -166.85(9)
C22 C21 N25 C1 69.74(11)
C23 C22 C26 C31 -46.14(15)
C21 C22 C26 C31 80.13(13)
C23 C22 C26 C27 137.69(11)
C21 C22 C26 C27 -96.03(12)
C31 C26 C27 C28 0.48(18)
C22 C26 C27 C28 176.81(11)
C26 C27 C28 C29 -0.20(19)
C27 C28 C29 C30 -0.26(19)
C28 C29 C30 C31 0.43(19)
C29 C30 C31 C26 -0.14(19)
C27 C26 C31 C30 -0.31(18)
C22 C26 C31 C30 -176.49(11)
C23 C24 C32 C37 -132.76(11)
C1 C24 C32 C37 100.36(12)
C23 C24 C32 C33 53.27(15)
C1 C24 C32 C33 -73.60(13)
C37 C32 C33 C34 -0.18(18)
C24 C32 C33 C34 173.90(11)
C32 C33 C34 C35 -0.40(19)
C33 C34 C35 C36 0.4(2)
C34 C35 C36 C37 0.1(2)
C35 C36 C37 C32 -0.70(19)
C33 C32 C37 C36 0.73(18)
C24 C32 C37 C36 -173.36(11)
C1 N25 C38 C39 -107.40(12)
C21 N25 C38 C39 120.86(11)
C1 N25 C38 C42 74.83(13)
C21 N25 C38 C42 -56.91(13)
N25 C38 C39 C40 -175.09(10)
C42 C38 C39 C40 2.52(19)
C41 O3 C40 O2 -8.29(17)
C41 O3 C40 C39 174.69(10)
C38 C39 C40 O2 116.68(14)
C38 C39 C40 O3 -66.24(15)
C43 O5 C42 O4 -3.85(17)
C43 O5 C42 C38 177.49(10)
C39 C38 C42 O4 159.93(12)
N25 C38 C42 O4 -22.44(17)
C39 C38 C42 O5 -21.41(16)
N25 C38 C42 O5 156.22(10)
